data_7011872
loop_
_publ_author_name
'Brammer, Lee'
'Rodger, Colin S.'
'Blake, Alexander J.'
'Brooks, Neil R.'
'Champness, Neil R.'
'Cunningham, John W.'
'Hubberstey, Peter'
'Teat, Simon J.'
'Wilson, Claire'
'Schr\"oder, Martin'

_publ_section_title
;
 Bridging mode flexibility of 1,3-dithiacyclohexane in silver(i)
 co-ordination polymers
;
_journal_issue 22
_journal_name_full 'Journal of the Chemical Society, Dalton Transactions'
_journal_page_first 4134
_journal_paper_doi 10.1039/b205278b
_journal_year 2002
_chemical_formula_moiety 'C4 H8 Ag N O3 S2'
_chemical_formula_sum 'C4 H8 Ag N O3 S2'
_chemical_formula_weight 290.10
_chemical_name_common '[Ag(1,3-[6]aneS2)NO3]'
_chemical_name_systematic
; 
1,3-dithiacyclohexane silver(I) nitrate
;
_space_group_IT_number 14
_symmetry_cell_setting monoclinic
_symmetry_space_group_name_Hall '-P 2yn'
_symmetry_space_group_name_H-M 'P 1 21/n 1'
_atom_sites_solution_hydrogens geom
_atom_sites_solution_primary direct
_atom_sites_solution_secondary 'difference Fourier synthesis'
_audit_creation_method SHELXL-97
_cell_angle_alpha 90.00
_cell_angle_beta 90.1210(10)
_cell_angle_gamma 90.00
_cell_formula_units_Z 4
_cell_length_a 6.8622(4)
_cell_length_b 7.9021(5)
_cell_length_c 15.9619(9)
_cell_measurement_reflns_used 7530
_cell_measurement_temperature 150(2)
_cell_measurement_theta_max 28.79
_cell_measurement_theta_min 2.55
_cell_volume 865.54(9)
_computing_cell_refinement 'SAINT (Bruker, 1999a)'
_computing_data_collection 'SMART version 5.054 (Bruker, 1998)'
_computing_data_reduction 'SAINT (Bruker, 1999a)'
_computing_molecular_graphics 'SHELXTL/PC (version 5.03)(Sheldrick, 1994)'
_computing_publication_material 'SHELXL-97 (Sheldrick, 1997)'
_computing_structure_refinement 'SHELXL-97 (Sheldrick, 1997)'
_computing_structure_solution 'SHELXS-97 (Sheldrick, 1990)'
_diffrn_ambient_temperature 150(2)
_diffrn_measured_fraction_theta_full 0.999
_diffrn_measured_fraction_theta_max 0.912
_diffrn_measurement_device_type 'Bruker SMART CCD area detector'
_diffrn_measurement_method omega
_diffrn_radiation_monochromator graphite
_diffrn_radiation_source 'fine-focus sealed tube'
_diffrn_radiation_type MoK\a
_diffrn_radiation_wavelength 0.71073
_diffrn_reflns_av_R_equivalents 0.031
_diffrn_reflns_av_sigmaI/netI 0.0081
_diffrn_reflns_limit_h_max 9
_diffrn_reflns_limit_h_min -9
_diffrn_reflns_limit_k_max 10
_diffrn_reflns_limit_k_min -10
_diffrn_reflns_limit_l_max 20
_diffrn_reflns_limit_l_min -20
_diffrn_reflns_number 8776
_diffrn_reflns_theta_full 26.00
_diffrn_reflns_theta_max 28.80
_diffrn_reflns_theta_min 2.55
_diffrn_standards_decay_% 0
_exptl_absorpt_coefficient_mu 2.769
_exptl_absorpt_correction_T_max 0.492
_exptl_absorpt_correction_T_min 0.320
_exptl_absorpt_correction_type multi-scan
_exptl_absorpt_process_details 'SADABS (Bruker, 1999b)'
_exptl_crystal_colour colourless
_exptl_crystal_density_diffrn 2.226
_exptl_crystal_density_meas ?
_exptl_crystal_density_method .
_exptl_crystal_description block
_exptl_crystal_F_000 568
_exptl_crystal_size_max 0.50
_exptl_crystal_size_mid 0.32
_exptl_crystal_size_min 0.30
_refine_diff_density_max 0.57
_refine_diff_density_min -0.58
_refine_diff_density_rms 0.114
_refine_ls_extinction_coef 0.0374(10)
_refine_ls_extinction_expression Fc^*^=kFc[1+0.001xFc^2^\l^3^/sin(2\q)]^-1/4^
_refine_ls_extinction_method SHELXL
_refine_ls_goodness_of_fit_ref 1.320
_refine_ls_hydrogen_treatment 'riding model'
_refine_ls_matrix_type full
_refine_ls_number_parameters 101
_refine_ls_number_reflns 2066
_refine_ls_number_restraints 0
_refine_ls_restrained_S_all 1.320
_refine_ls_R_factor_all 0.0283
_refine_ls_R_factor_gt 0.0282
_refine_ls_shift/su_max 0.000
_refine_ls_shift/su_mean 0.000
_refine_ls_structure_factor_coef Fsqd
_refine_ls_weighting_details 'w=1/[\s^2^(Fo^2^)+(0.0180P)^2^+3.121P] where P=(Fo^2^+2Fc^2^)/3'
_refine_ls_weighting_scheme calc
_refine_ls_wR_factor_gt 0.0717
_refine_ls_wR_factor_ref 0.0717
_reflns_number_gt 2058
_reflns_number_total 2066
_reflns_threshold_expression >2sigma(I)
_cod_data_source_file b205278b.txt
_cod_data_source_block 14no22
_cod_depositor_comments
;
The following automatic conversions were performed:
'_atom_site_symetry_multiplicity' tag replaced with
'_atom_site_symmetry_multiplicity'.

Automatic conversion script
Id: cif_correct_tags 1440 2010-10-19 06:21:57Z saulius 

The following automatic conversions were performed:

'_refine_ls_weighting_scheme' value 'calc
w=1/[\s^2^(Fo^2^)+(0.0180P)^2^+3.121P] where P=(Fo^2^+2Fc^2^)/3' was
changed to 'calc'. New tag '_refine_ls_weighting_details' was
created. The value of the new tag was set to
'w=1/[\s^2^(Fo^2^)+(0.0180P)^2^+3.121P] where P=(Fo^2^+2Fc^2^)/3'.

Automatic conversion script
Id: cif_fix_values 3143 2015-03-26 13:38:13Z robertas 

The following automatic conversions were performed:

'_atom_sites_solution_primary' value 'direct methods' was changed to
'direct'.

'_atom_sites_solution_hydrogens' value 'placed geometrically' was
changed to 'geom'.

Automatic conversion script
Id: cif_fix_values 6452 2018-10-05 10:23:21Z andrius 
;
_cod_original_sg_symbol_H-M P2(1)/n
_cod_database_code 7011872

loop_
_symmetry_equiv_pos_as_xyz
'x, y, z'
'-x+1/2, y+1/2, -z+1/2'
'-x, -y, -z'
'x-1/2, -y-1/2, z-1/2'

loop_
_atom_site_label
_atom_site_type_symbol
_atom_site_fract_x
_atom_site_fract_y
_atom_site_fract_z
_atom_site_U_iso_or_equiv
_atom_site_adp_type
_atom_site_occupancy
_atom_site_symmetry_multiplicity
_atom_site_calc_flag
_atom_site_refinement_flags
_atom_site_disorder_assembly
_atom_site_disorder_group
Ag1 Ag 0.21563(4) -0.01404(4) -0.003086(16) 0.02216(12) Uani 1 1 d . . .
S1 S 0.21293(13) 0.05481(13) -0.15231(5) 0.0243(2) Uani 1 1 d . . .
C2 C -0.0231(6) 0.0111(5) -0.1967(2) 0.0257(8) Uani 1 1 d . . .
H2A H -0.0426 -0.1130 -0.1974 0.031 Uiso 1 1 calc R . .
H2B H -0.0238 0.0505 -0.2556 0.031 Uiso 1 1 calc R . .
S3 S -0.22678(13) 0.10681(13) -0.14320(6) 0.0242(2) Uani 1 1 d . . .
C4 C -0.1551(6) 0.3277(6) -0.1444(3) 0.0358(10) Uani 1 1 d . . .
H4A H -0.1538 0.3673 -0.2033 0.043 Uiso 1 1 calc R . .
H4B H -0.2551 0.3942 -0.1143 0.043 Uiso 1 1 calc R . .
C5 C 0.0421(7) 0.3649(5) -0.1055(3) 0.0361(9) Uani 1 1 d . . .
H5A H 0.0437 0.3220 -0.0472 0.043 Uiso 1 1 calc R . .
H5B H 0.0616 0.4890 -0.1034 0.043 Uiso 1 1 calc R . .
C6 C 0.2099(6) 0.2851(6) -0.1537(3) 0.0324(9) Uani 1 1 d . . .
H6A H 0.3342 0.3269 -0.1299 0.039 Uiso 1 1 calc R . .
H6B H 0.2031 0.3235 -0.2127 0.039 Uiso 1 1 calc R . .
N1 N 0.4693(5) 0.2802(4) 0.0847(2) 0.0269(7) Uani 1 1 d . . .
O1 O 0.4813(4) 0.2096(4) 0.01294(17) 0.0273(6) Uani 1 1 d . . .
O2 O 0.3085(5) 0.2833(4) 0.1213(2) 0.0417(8) Uani 1 1 d . . .
O3 O 0.6172(6) 0.3420(6) 0.1170(2) 0.0559(11) Uani 1 1 d . . .

loop_
_atom_site_aniso_label
_atom_site_aniso_U_11
_atom_site_aniso_U_22
_atom_site_aniso_U_33
_atom_site_aniso_U_23
_atom_site_aniso_U_13
_atom_site_aniso_U_12
Ag1 0.01936(17) 0.02869(18) 0.01844(16) 0.00170(10) 0.00130(9) 0.00005(10)
S1 0.0206(4) 0.0345(5) 0.0177(4) 0.0002(3) 0.0027(3) -0.0011(4)
C2 0.0253(18) 0.037(2) 0.0146(15) -0.0019(14) -0.0010(13) -0.0046(15)
S3 0.0202(4) 0.0314(5) 0.0209(4) 0.0031(3) -0.0007(3) -0.0017(3)
C4 0.031(2) 0.029(2) 0.047(2) 0.0126(18) -0.0043(18) 0.0024(17)
C5 0.041(2) 0.0209(19) 0.046(2) 0.0047(17) -0.0045(19) -0.0038(17)
C6 0.0284(19) 0.036(2) 0.032(2) 0.0108(17) -0.0039(16) -0.0116(17)
N1 0.0301(16) 0.0200(15) 0.0307(16) -0.0051(13) 0.0059(13) -0.0029(13)
O1 0.0271(13) 0.0299(14) 0.0250(13) -0.0069(11) 0.0006(11) 0.0001(11)
O2 0.0388(17) 0.0374(17) 0.0489(19) -0.0078(15) 0.0200(15) 0.0023(14)
O3 0.049(2) 0.069(3) 0.050(2) -0.0280(19) 0.0064(17) -0.030(2)

loop_
_atom_type_symbol
_atom_type_description
_atom_type_scat_dispersion_real
_atom_type_scat_dispersion_imag
_atom_type_scat_source
C C 0.0033 0.0016 'International Tables Vol C Tables 4.2.6.8 and 6.1.1.4'
H H 0.0000 0.0000 'International Tables Vol C Tables 4.2.6.8 and 6.1.1.4'
N N 0.0061 0.0033 'International Tables Vol C Tables 4.2.6.8 and 6.1.1.4'
O O 0.0106 0.0060 'International Tables Vol C Tables 4.2.6.8 and 6.1.1.4'
S S 0.1246 0.1234 'International Tables Vol C Tables 4.2.6.8 and 6.1.1.4'
Ag Ag -0.8971 1.1015 'International Tables Vol C Tables 4.2.6.8 and 6.1.1.4'

loop_
_geom_angle_atom_site_label_1
_geom_angle_atom_site_label_2
_geom_angle_atom_site_label_3
_geom_angle
_geom_angle_site_symmetry_1
_geom_angle_site_symmetry_3
_geom_angle_publ_flag
S1 Ag1 S3 175.24(4) . 3 y
S1 Ag1 O1 86.99(7) . . y
S3 Ag1 O1 95.21(7) 3 . y
S1 Ag1 O1 94.47(6) . 3_655 y
S3 Ag1 O1 81.73(7) 3 3_655 y
O1 Ag1 O1 81.13(10) . 3_655 y
S1 Ag1 Ag1 90.58(2) . 3 y
S3 Ag1 Ag1 91.14(2) 3 3 y
O1 Ag1 Ag1 131.06(6) . 3 y
O1 Ag1 Ag1 147.69(7) 3_655 3 y
C2 S1 C6 100.16(19) . . ?
C2 S1 Ag1 110.25(12) . . ?
C6 S1 Ag1 103.58(14) . . ?
S1 C2 S3 115.5(2) . . ?
C2 S3 C4 100.8(2) . . ?
C2 S3 Ag1 107.65(13) . 3 ?
C4 S3 Ag1 106.89(16) . 3 ?
C5 C4 S3 115.1(3) . . ?
C4 C5 C6 112.8(4) . . ?
C5 C6 S1 114.6(3) . . ?
O3 N1 O2 121.4(4) . . ?
O3 N1 O1 119.4(3) . . ?
O2 N1 O1 119.1(3) . . ?
N1 O1 Ag1 110.2(2) . . ?
N1 O1 Ag1 111.6(2) . 3_655 ?
Ag1 O1 Ag1 98.87(10) . 3_655 ?

loop_
_geom_bond_atom_site_label_1
_geom_bond_atom_site_label_2
_geom_bond_distance
_geom_bond_site_symmetry_2
_geom_bond_publ_flag
Ag1 O1 2.551(3) . y
Ag1 O1 2.596(3) 3_655 y
Ag1 S1 2.4433(9) . y
Ag1 S3 2.4484(9) 3 y
Ag1 Ag1 2.9695(6) 3 y
S1 C2 1.800(4) . ?
S1 C6 1.820(5) . ?
C2 S3 1.805(4) . ?
S3 C4 1.814(5) . ?
S3 Ag1 2.4484(9) 3 ?
C4 C5 1.517(6) . ?
C5 C6 1.523(7) . ?
N1 O3 1.238(5) . ?
N1 O2 1.250(5) . ?
N1 O1 1.277(4) . ?
O1 Ag1 2.596(3) 3_655 ?
